data_4343401
loop_
_publ_author_name
'He, Jun'
'Cao, Peng'
'Wu, Chao'
'Huang, Jiahong'
'Huang, Jian'
'He, Yonghe'
'Yu, Lin'
'Zeller, Matthias'
'Hunter, Allen D.'
'Xu, Zhengtao'

_publ_section_title
;
 Highly Polarizable Triiodide Anions (I3(-)) as Cross-Linkers for
 Coordination Polymers: Closing the Semiconductive Band Gap.
;
_journal_issue 13
_journal_name_full 'Inorganic chemistry'
_journal_page_first 6087
_journal_page_last 6089
_journal_paper_doi 10.1021/acs.inorgchem.5b00958
_journal_volume 54
_journal_year 2015
_chemical_formula_sum 'C10 H14 Cu I3 N4'
_chemical_formula_weight 634.49
_space_group_crystal_system orthorhombic
_space_group_IT_number 61
_space_group_name_Hall '-P 2ac 2ab'
_space_group_name_H-M_alt 'P b c a'
_symmetry_space_group_name_Hall '-P 2ac 2ab'
_symmetry_space_group_name_H-M 'P b c a'
_atom_sites_solution_hydrogens geom
_atom_sites_solution_primary direct
_atom_sites_solution_secondary difmap
_audit_creation_method SHELXL-2014/7
_cell_angle_alpha 90
_cell_angle_beta 90
_cell_angle_gamma 90
_cell_formula_units_Z 8
_cell_length_a 9.3242(14)
_cell_length_b 16.887(3)
_cell_length_c 20.587(3)
_cell_measurement_reflns_used 9125
_cell_measurement_temperature 100(2)
_cell_measurement_theta_max 31.7643
_cell_measurement_theta_min 2.6058
_cell_volume 3241.6(9)
_computing_cell_refinement 'SAINT V7.34A (Bruker, 2007)'
_computing_data_collection 'Apex2 (Bruker, 2007)'
_computing_data_reduction 'SAINT V7.34A (Bruker, 2007)'
_computing_structure_refinement
;  
SHELXL-2014/7 (Sheldrick, 2014), 
SHELXLE Rev714 (H\"ubschle et al., 2011)
;
_computing_structure_solution 'SHELXS-97 (Sheldrick, 2008)'
_diffrn_ambient_temperature 100(2)
_diffrn_measured_fraction_theta_full 0.998
_diffrn_measured_fraction_theta_max 0.999
_diffrn_measurement_device_type 'Bruker AXS Smart Apex CCD diffractometer'
_diffrn_measurement_method 'omega and phi scans'
_diffrn_radiation_monochromator graphite
_diffrn_radiation_type MoK\a
_diffrn_radiation_wavelength 0.71073
_diffrn_reflns_av_R_equivalents 0.0619
_diffrn_reflns_av_unetI/netI 0.0285
_diffrn_reflns_laue_measured_fraction_full 0.998
_diffrn_reflns_laue_measured_fraction_max 0.999
_diffrn_reflns_limit_h_max 12
_diffrn_reflns_limit_h_min -12
_diffrn_reflns_limit_k_max 22
_diffrn_reflns_limit_k_min -22
_diffrn_reflns_limit_l_max 27
_diffrn_reflns_limit_l_min -27
_diffrn_reflns_number 29726
_diffrn_reflns_point_group_measured_fraction_full 0.998
_diffrn_reflns_point_group_measured_fraction_max 0.999
_diffrn_reflns_theta_full 25.242
_diffrn_reflns_theta_max 28.299
_diffrn_reflns_theta_min 1.978
_diffrn_source 'fine focus sealed tube'
_exptl_absorpt_coefficient_mu 7.051
_exptl_absorpt_correction_T_max 1
_exptl_absorpt_correction_T_min 0.428540
_exptl_absorpt_correction_type multi-scan
_exptl_absorpt_process_details 'SADABS-2004/1 (Sheldrick, 2004)'
_exptl_crystal_colour black
_exptl_crystal_density_diffrn 2.600
_exptl_crystal_description block
_exptl_crystal_F_000 2320
_exptl_crystal_size_max 0.300
_exptl_crystal_size_mid 0.180
_exptl_crystal_size_min 0.110
_refine_diff_density_max 3.577
_refine_diff_density_min -1.791
_refine_diff_density_rms 0.270
_refine_ls_extinction_method none
_refine_ls_goodness_of_fit_ref 1.169
_refine_ls_hydrogen_treatment constr
_refine_ls_matrix_type full
_refine_ls_number_parameters 167
_refine_ls_number_reflns 4031
_refine_ls_number_restraints 0
_refine_ls_restrained_S_all 1.169
_refine_ls_R_factor_all 0.0555
_refine_ls_R_factor_gt 0.0514
_refine_ls_shift/su_max 0.000
_refine_ls_shift/su_mean 0.000
_refine_ls_structure_factor_coef Fsqd
_refine_ls_weighting_details 'w=1/[\s^2^(Fo^2^)+(0.0155P)^2^+88.3623P] where P=(Fo^2^+2Fc^2^)/3'
_refine_ls_weighting_scheme calc
_refine_ls_wR_factor_gt 0.1075
_refine_ls_wR_factor_ref 0.1094
_reflns_Friedel_coverage 0.000
_reflns_number_gt 3739
_reflns_number_total 4031
_reflns_threshold_expression 'I > 2\s(I)'
_cod_data_source_file ic5b00958_si_002.cif
_cod_data_source_block 07mz578_0m
_cod_depositor_comments 'Adding full bibliography for 4343401.cif.'
_cod_database_code 4343401
_shelx_shelxl_version_number 2014/7
_shelx_space_group_comment
;
The symmetry employed for this shelxl refinement is uniquely defined
by the following loop, which should always be used as a source of
symmetry information in preference to the above space-group names.
They are only intended as comments.
;
_shelx_estimated_absorpt_t_min 0.226
_shelx_estimated_absorpt_t_max 0.511

loop_
_space_group_symop_operation_xyz
'x, y, z'
'-x+1/2, -y, z+1/2'
'-x, y+1/2, -z+1/2'
'x+1/2, -y+1/2, -z'
'-x, -y, -z'
'x-1/2, y, -z-1/2'
'x, -y-1/2, z-1/2'
'-x-1/2, y-1/2, z'

loop_
_atom_site_label
_atom_site_type_symbol
_atom_site_fract_x
_atom_site_fract_y
_atom_site_fract_z
_atom_site_U_iso_or_equiv
_atom_site_adp_type
_atom_site_occupancy
_atom_site_site_symmetry_order
_atom_site_calc_flag
_atom_site_refinement_flags_posn
_atom_site_refinement_flags_adp
C1 C 0.4272(10) 0.2772(5) 0.2831(4) 0.0207(16) Uani 1 1 d . .
H1A H 0.4966 0.2994 0.3139 0.031 Uiso 1 1 calc R U
H1B H 0.3647 0.2396 0.3057 0.031 Uiso 1 1 calc R U
H1C H 0.3690 0.3201 0.2647 0.031 Uiso 1 1 calc R U
C2 C 0.5047(9) 0.2359(4) 0.2302(4) 0.0152(14) Uani 1 1 d . .
C3 C 0.5579(8) 0.1573(4) 0.2295(3) 0.0136(14) Uani 1 1 d . .
C4 C 0.6139(8) 0.1459(4) 0.1678(4) 0.0140(14) Uani 1 1 d . .
C5 C 0.6888(10) 0.0771(5) 0.1390(4) 0.0226(17) Uani 1 1 d . .
H5A H 0.6259 0.0514 0.1072 0.034 Uiso 1 1 calc R U
H5B H 0.7134 0.0393 0.1733 0.034 Uiso 1 1 calc R U
H5C H 0.7766 0.0951 0.1174 0.034 Uiso 1 1 calc R U
C6 C 0.7027(10) 0.1748(5) 0.3726(4) 0.0216(17) Uani 1 1 d . .
H6A H 0.6361 0.2073 0.3979 0.032 Uiso 1 1 calc R U
H6B H 0.7462 0.2071 0.3383 0.032 Uiso 1 1 calc R U
H6C H 0.7781 0.1542 0.4012 0.032 Uiso 1 1 calc R U
C7 C 0.6230(9) 0.1071(4) 0.3426(4) 0.0144(14) Uani 1 1 d . .
C8 C 0.5601(9) 0.0991(4) 0.2825(4) 0.0156(14) Uani 1 1 d . .
C9 C 0.5070(9) 0.0215(4) 0.2808(4) 0.0150(14) Uani 1 1 d . .
C10 C 0.4231(10) -0.0181(5) 0.2279(4) 0.0211(16) Uani 1 1 d . .
H10A H 0.4889 -0.0367 0.1941 0.032 Uiso 1 1 calc R U
H10B H 0.3552 0.0198 0.2091 0.032 Uiso 1 1 calc R U
H10C H 0.3705 -0.0633 0.2459 0.032 Uiso 1 1 calc R U
I1 I 0.38030(6) 0.36048(3) 0.01995(2) 0.01897(13) Uani 1 1 d . .
I2 I 0.05876(5) 0.37769(3) 0.03982(2) 0.01626(12) Uani 1 1 d . .
I3 I -0.24433(6) 0.38669(3) 0.05087(3) 0.01940(13) Uani 1 1 d . .
N1 N 0.5266(8) 0.2701(4) 0.1727(3) 0.0169(13) Uani 1 1 d . .
N2 N 0.5937(8) 0.2147(4) 0.1359(3) 0.0173(13) Uani 1 1 d . .
H2 H 0.6210 0.2228 0.0956 0.021 Uiso 1 1 calc R U
N3 N 0.6071(7) 0.0372(4) 0.3732(3) 0.0149(12) Uani 1 1 d . .
H3 H 0.6396 0.0273 0.4125 0.018 Uiso 1 1 calc R U
N4 N 0.5347(7) -0.0163(4) 0.3363(3) 0.0144(12) Uani 1 1 d . .
Cu1 Cu 0.49021(11) 0.37504(6) 0.14021(5) 0.0182(2) Uani 1 1 d . .

loop_
_atom_site_aniso_label
_atom_site_aniso_U_11
_atom_site_aniso_U_22
_atom_site_aniso_U_33
_atom_site_aniso_U_23
_atom_site_aniso_U_13
_atom_site_aniso_U_12
C1 0.025(4) 0.017(4) 0.020(4) -0.002(3) 0.004(3) 0.003(3)
C2 0.016(4) 0.015(3) 0.014(3) 0.000(3) -0.003(3) -0.003(3)
C3 0.015(3) 0.016(3) 0.010(3) 0.000(2) 0.002(3) 0.002(3)
C4 0.013(3) 0.015(3) 0.014(3) 0.001(3) 0.004(3) -0.001(3)
C5 0.032(5) 0.023(4) 0.013(3) 0.002(3) 0.002(3) 0.008(4)
C6 0.033(5) 0.016(4) 0.015(4) -0.001(3) 0.003(3) -0.007(3)
C7 0.018(4) 0.010(3) 0.015(3) 0.000(2) 0.003(3) 0.002(3)
C8 0.019(4) 0.012(3) 0.016(3) 0.001(3) 0.002(3) 0.006(3)
C9 0.014(4) 0.017(3) 0.014(3) -0.001(3) 0.001(3) 0.003(3)
C10 0.022(4) 0.020(4) 0.020(4) -0.001(3) -0.005(3) 0.000(3)
I1 0.0134(2) 0.0287(3) 0.0148(2) -0.00051(18) -0.00263(18) 0.00174(19)
I2 0.0141(2) 0.0206(2) 0.0141(2) 0.00049(17) 0.00047(17) -0.00104(18)
I3 0.0138(2) 0.0225(3) 0.0218(2) -0.00207(19) 0.00309(19) -0.00206(18)
N1 0.021(3) 0.014(3) 0.016(3) -0.002(2) 0.000(3) 0.002(2)
N2 0.022(4) 0.017(3) 0.013(3) -0.001(2) 0.002(3) 0.003(3)
N3 0.019(3) 0.016(3) 0.010(3) 0.000(2) 0.000(2) -0.003(2)
N4 0.012(3) 0.016(3) 0.015(3) -0.002(2) -0.003(2) -0.002(2)
Cu1 0.0229(5) 0.0125(4) 0.0191(5) 0.0003(3) -0.0013(4) 0.0010(4)

loop_
_atom_type_symbol
_atom_type_description
_atom_type_scat_dispersion_real
_atom_type_scat_dispersion_imag
_atom_type_scat_source
C C 0.0033 0.0016 'International Tables Vol C Tables 4.2.6.8 and 6.1.1.4'
H H 0.0000 0.0000 'International Tables Vol C Tables 4.2.6.8 and 6.1.1.4'
N N 0.0061 0.0033 'International Tables Vol C Tables 4.2.6.8 and 6.1.1.4'
I I -0.4742 1.8119 'International Tables Vol C Tables 4.2.6.8 and 6.1.1.4'
Cu Cu 0.3201 1.2651 'International Tables Vol C Tables 4.2.6.8 and 6.1.1.4'

loop_
_geom_angle_atom_site_label_1
_geom_angle_atom_site_label_2
_geom_angle_atom_site_label_3
_geom_angle
_geom_angle_site_symmetry_1
_geom_angle_site_symmetry_3
C2 C1 H1A 109.5 . .
C2 C1 H1B 109.5 . .
H1A C1 H1B 109.5 . .
C2 C1 H1C 109.5 . .
H1A C1 H1C 109.5 . .
H1B C1 H1C 109.5 . .
N1 C2 C3 110.1(7) . .
N1 C2 C1 121.5(7) . .
C3 C2 C1 128.3(7) . .
C4 C3 C2 105.7(6) . .
C4 C3 C8 125.6(7) . .
C2 C3 C8 128.7(7) . .
N2 C4 C3 105.9(6) . .
N2 C4 C5 123.2(7) . .
C3 C4 C5 130.8(7) . .
C4 C5 H5A 109.5 . .
C4 C5 H5B 109.5 . .
H5A C5 H5B 109.5 . .
C4 C5 H5C 109.5 . .
H5A C5 H5C 109.5 . .
H5B C5 H5C 109.5 . .
C7 C6 H6A 109.5 . .
C7 C6 H6B 109.5 . .
H6A C6 H6B 109.5 . .
C7 C6 H6C 109.5 . .
H6A C6 H6C 109.5 . .
H6B C6 H6C 109.5 . .
N3 C7 C8 106.7(7) . .
N3 C7 C6 122.1(7) . .
C8 C7 C6 131.1(7) . .
C7 C8 C9 105.3(6) . .
C7 C8 C3 127.5(7) . .
C9 C8 C3 127.0(7) . .
N4 C9 C8 110.9(7) . .
N4 C9 C10 120.7(7) . .
C8 C9 C10 128.3(7) . .
C9 C10 H10A 109.5 . .
C9 C10 H10B 109.5 . .
H10A C10 H10B 109.5 . .
C9 C10 H10C 109.5 . .
H10A C10 H10C 109.5 . .
H10B C10 H10C 109.5 . .
Cu1 I1 I2 104.07(3) . .
I3 I2 I1 176.02(2) . .
I2 I3 Cu1 147.31(3) . 1_455
C2 N1 N2 105.5(6) . .
C2 N1 Cu1 132.9(5) . .
N2 N1 Cu1 121.5(5) . .
C4 N2 N1 112.8(6) . .
C4 N2 H2 123.6 . .
N1 N2 H2 123.6 . .
C7 N3 N4 112.1(6) . .
C7 N3 H3 124.0 . .
N4 N3 H3 124.0 . .
C9 N4 N3 104.9(6) . .
C9 N4 Cu1 130.7(5) . 3_645
N3 N4 Cu1 123.8(5) . 3_645
N4 Cu1 N1 144.9(3) 3_655 .
N4 Cu1 I1 105.89(19) 3_655 .
N1 Cu1 I1 107.6(2) . .
N4 Cu1 I3 100.8(2) 3_655 1_655
N1 Cu1 I3 97.1(2) . 1_655
I1 Cu1 I3 76.31(3) . 1_655

loop_
_geom_bond_atom_site_label_1
_geom_bond_atom_site_label_2
_geom_bond_distance
_geom_bond_site_symmetry_2
C1 C2 1.483(11) .
C1 H1A 0.9800 .
C1 H1B 0.9800 .
C1 H1C 0.9800 .
C2 N1 1.332(10) .
C2 C3 1.416(10) .
C3 C4 1.388(10) .
C3 C8 1.469(10) .
C4 N2 1.347(10) .
C4 C5 1.479(11) .
C5 H5A 0.9800 .
C5 H5B 0.9800 .
C5 H5C 0.9800 .
C6 C7 1.497(11) .
C6 H6A 0.9800 .
C6 H6B 0.9800 .
C6 H6C 0.9800 .
C7 N3 1.347(9) .
C7 C8 1.375(11) .
C8 C9 1.402(10) .
C9 N4 1.334(10) .
C9 C10 1.498(11) .
C10 H10A 0.9800 .
C10 H10B 0.9800 .
C10 H10C 0.9800 .
I1 Cu1 2.6907(12) .
I1 I2 3.0398(8) .
I2 I3 2.8392(8) .
I3 Cu1 3.0900(12) 1_455
N1 N2 1.355(9) .
N1 Cu1 1.925(7) .
N2 H2 0.8800 .
N3 N4 1.359(9) .
N3 H3 0.8800 .
N4 Cu1 1.912(6) 3_645
Cu1 N4 1.912(6) 3_655
Cu1 I3 3.0900(12) 1_655

loop_
_geom_hbond_atom_site_label_D
_geom_hbond_atom_site_label_H
_geom_hbond_atom_site_label_A
_geom_hbond_distance_DH
_geom_hbond_distance_HA
_geom_hbond_distance_DA
_geom_hbond_angle_DHA
_geom_hbond_site_symmetry_A
N3 H3 I1 0.88 3.15 3.709(6) 123.8 3_645
N2 H2 I2 0.88 3.31 3.954(6) 131.5 4
N2 H2 I3 0.88 3.17 3.712(7) 121.6 1_655

loop_
_geom_torsion_atom_site_label_1
_geom_torsion_atom_site_label_2
_geom_torsion_atom_site_label_3
_geom_torsion_atom_site_label_4
_geom_torsion
_geom_torsion_site_symmetry_4
N1 C2 C3 C4 0.0(9) .
C1 C2 C3 C4 176.6(8) .
N1 C2 C3 C8 178.1(8) .
C1 C2 C3 C8 -5.3(14) .
C2 C3 C4 N2 0.4(9) .
C8 C3 C4 N2 -177.8(8) .
C2 C3 C4 C5 177.4(8) .
C8 C3 C4 C5 -0.8(14) .
N3 C7 C8 C9 0.3(9) .
C6 C7 C8 C9 177.5(8) .
N3 C7 C8 C3 -175.6(7) .
C6 C7 C8 C3 1.5(14) .
C4 C3 C8 C7 120.0(9) .
C2 C3 C8 C7 -57.8(13) .
C4 C3 C8 C9 -55.2(12) .
C2 C3 C8 C9 127.1(9) .
C7 C8 C9 N4 0.2(9) .
C3 C8 C9 N4 176.2(7) .
C7 C8 C9 C10 177.3(8) .
C3 C8 C9 C10 -6.7(14) .
C3 C2 N1 N2 -0.4(9) .
C1 C2 N1 N2 -177.3(7) .
C3 C2 N1 Cu1 -177.1(6) .
C1 C2 N1 Cu1 6.1(12) .
C3 C4 N2 N1 -0.7(9) .
C5 C4 N2 N1 -178.0(7) .
C2 N1 N2 C4 0.7(9) .
Cu1 N1 N2 C4 177.8(5) .
C8 C7 N3 N4 -0.8(9) .
C6 C7 N3 N4 -178.3(7) .
C8 C9 N4 N3 -0.7(9) .
C10 C9 N4 N3 -178.0(7) .
C8 C9 N4 Cu1 -172.0(5) 3_645
C10 C9 N4 Cu1 10.7(12) 3_645
C7 N3 N4 C9 0.9(9) .
C7 N3 N4 Cu1 173.0(5) 3_645
